data_7024769
loop_
_publ_author_name
'Robson, Kiyoshi C. D.'
'Phillips, Cory D.'
'Patrick, Brian O.'
'McNeil, W. Stephen'

_publ_section_title
;
 Synthesis and characterisation of bis(beta-ketoaminato) complexes of
 cobalt(II).
;
_journal_issue 10
_journal_name_full 'Dalton transactions (Cambridge, England : 2003)'
_journal_page_first 2573
_journal_page_last 2578
_journal_paper_doi 10.1039/b921153e
_journal_volume 39
_journal_year 2010
_chemical_formula_sum 'C32 H28 Co N2 O2'
_chemical_formula_weight 531.49
_chemical_name_systematic
;
?
;
_space_group_IT_number 14
_symmetry_cell_setting monoclinic
_symmetry_space_group_name_Hall '-P 2yn'
_symmetry_space_group_name_H-M 'P 1 21/n 1'
_atom_sites_solution_hydrogens geom
_atom_sites_solution_primary direct
_atom_sites_solution_secondary difmap
_audit_creation_method SHELXL-97
_cell_angle_alpha 90.00
_cell_angle_beta 97.640(2)
_cell_angle_gamma 90.00
_cell_formula_units_Z 4
_cell_length_a 9.2635(4)
_cell_length_b 17.9930(9)
_cell_length_c 16.2751(9)
_cell_measurement_reflns_used 1727
_cell_measurement_temperature 173(2)
_cell_measurement_theta_max 18.72
_cell_measurement_theta_min 2.49
_cell_volume 2688.6(2)
_computing_structure_refinement 'SHELXL-97 (Sheldrick, 1997)'
_diffrn_ambient_temperature 173(2)
_diffrn_measured_fraction_theta_full 1.000
_diffrn_measured_fraction_theta_max 1.000
_diffrn_measurement_device_type 'Bruker X8 APEX'
_diffrn_measurement_method 'area detector'
_diffrn_radiation_monochromator graphite
_diffrn_radiation_source 'fine-focus sealed tube'
_diffrn_radiation_type MoK\a
_diffrn_radiation_wavelength 0.71073
_diffrn_reflns_av_R_equivalents 0.0721
_diffrn_reflns_av_sigmaI/netI 0.0691
_diffrn_reflns_limit_h_max 9
_diffrn_reflns_limit_h_min -9
_diffrn_reflns_limit_k_max 19
_diffrn_reflns_limit_k_min -19
_diffrn_reflns_limit_l_max 17
_diffrn_reflns_limit_l_min -17
_diffrn_reflns_number 16124
_diffrn_reflns_theta_full 22.48
_diffrn_reflns_theta_max 22.48
_diffrn_reflns_theta_min 1.70
_exptl_absorpt_coefficient_mu 0.669
_exptl_absorpt_correction_T_max 0.954
_exptl_absorpt_correction_T_min 0.687
_exptl_absorpt_correction_type multi-scan
_exptl_crystal_colour orange
_exptl_crystal_density_diffrn 1.313
_exptl_crystal_density_method 'not measured'
_exptl_crystal_description needle
_exptl_crystal_F_000 1108
_exptl_crystal_size_max 0.20
_exptl_crystal_size_mid 0.07
_exptl_crystal_size_min 0.07
_refine_diff_density_max 0.312
_refine_diff_density_min -0.247
_refine_diff_density_rms 0.055
_refine_ls_extinction_method none
_refine_ls_goodness_of_fit_ref 1.001
_refine_ls_hydrogen_treatment constr
_refine_ls_matrix_type full
_refine_ls_number_parameters 337
_refine_ls_number_reflns 3495
_refine_ls_number_restraints 0
_refine_ls_restrained_S_all 1.001
_refine_ls_R_factor_all 0.0849
_refine_ls_R_factor_gt 0.0451
_refine_ls_shift/su_max 0.001
_refine_ls_shift/su_mean 0.000
_refine_ls_structure_factor_coef Fsqd
_refine_ls_weighting_details 'calc w=1/[\s^2^(Fo^2^)+(0.0427P)^2^+1.1850P] where P=(Fo^2^+2Fc^2^)/3'
_refine_ls_weighting_scheme calc
_refine_ls_wR_factor_gt 0.0926
_refine_ls_wR_factor_ref 0.1094
_reflns_number_gt 2306
_reflns_number_total 3495
_reflns_threshold_expression >2sigma(I)
_cod_data_source_file b921153e.txt
_cod_data_source_block sm002
_cod_original_sg_symbol_H-M 'P 21/n'
_cod_database_code 7024769

loop_
_symmetry_equiv_pos_as_xyz
'x, y, z'
'-x+1/2, y+1/2, -z+1/2'
'-x, -y, -z'
'x-1/2, -y-1/2, z-1/2'

loop_
_atom_site_label
_atom_site_type_symbol
_atom_site_fract_x
_atom_site_fract_y
_atom_site_fract_z
_atom_site_U_iso_or_equiv
_atom_site_adp_type
_atom_site_occupancy
_atom_site_symmetry_multiplicity
_atom_site_calc_flag
_atom_site_refinement_flags
C1 C 0.1993(4) 0.3408(2) 0.5629(2) 0.0388(11) Uani 1 1 d .
C2 C 0.3061(4) 0.3777(2) 0.5275(2) 0.0393(11) Uani 1 1 d .
H2 H 0.2989 0.4304 0.5261 0.047 Uiso 1 1 calc R
C3 C 0.4255(4) 0.3466(2) 0.4929(3) 0.0402(11) Uani 1 1 d .
C4 C 0.5313(5) 0.4011(2) 0.4624(3) 0.0626(14) Uani 1 1 d .
H2A H 0.6099 0.4119 0.5073 0.094 Uiso 1 1 calc R
H2B H 0.4800 0.4472 0.4448 0.094 Uiso 1 1 calc R
H2C H 0.5724 0.3793 0.4154 0.094 Uiso 1 1 calc R
C5 C 0.0831(5) 0.3827(3) 0.5999(3) 0.0444(12) Uani 1 1 d .
C6 C -0.0135(5) 0.3444(3) 0.6422(3) 0.0644(15) Uani 1 1 d .
H6 H -0.0036 0.2920 0.6483 0.077 Uiso 1 1 calc R
C7 C -0.1238(6) 0.3801(3) 0.6757(3) 0.0776(17) Uani 1 1 d .
H7 H -0.1879 0.3524 0.7049 0.093 Uiso 1 1 calc R
C8 C -0.1411(5) 0.4556(3) 0.6670(3) 0.0672(16) Uani 1 1 d .
H8 H -0.2186 0.4801 0.6886 0.081 Uiso 1 1 calc R
C9 C -0.0454(6) 0.4951(3) 0.6267(3) 0.0678(15) Uani 1 1 d .
H9 H -0.0553 0.5475 0.6212 0.081 Uiso 1 1 calc R
C10 C 0.0661(5) 0.4587(3) 0.5941(3) 0.0598(14) Uani 1 1 d .
H10 H 0.1325 0.4869 0.5670 0.072 Uiso 1 1 calc R
C11 C 0.5754(4) 0.2480(2) 0.4562(3) 0.0405(11) Uani 1 1 d .
C12 C 0.5716(5) 0.2205(2) 0.3774(3) 0.0559(13) Uani 1 1 d .
H12 H 0.4841 0.2219 0.3397 0.067 Uiso 1 1 calc R
C13 C 0.6984(6) 0.1904(3) 0.3535(4) 0.0698(15) Uani 1 1 d .
H13 H 0.6976 0.1720 0.2988 0.084 Uiso 1 1 calc R
C14 C 0.8235(6) 0.1871(3) 0.4079(4) 0.0696(17) Uani 1 1 d .
H14 H 0.9085 0.1656 0.3911 0.083 Uiso 1 1 calc R
C15 C 0.8273(5) 0.2141(3) 0.4854(4) 0.0743(17) Uani 1 1 d .
H15 H 0.9153 0.2122 0.5227 0.089 Uiso 1 1 calc R
C16 C 0.7042(5) 0.2445(3) 0.5105(3) 0.0644(15) Uani 1 1 d .
H16 H 0.7072 0.2632 0.5653 0.077 Uiso 1 1 calc R
C17 C 0.1991(4) 0.0662(2) 0.4435(3) 0.0358(11) Uani 1 1 d .
C18 C 0.2781(4) 0.0247(2) 0.5048(2) 0.0383(11) Uani 1 1 d .
H18 H 0.2663 -0.0276 0.4997 0.046 Uiso 1 1 calc R
C19 C 0.3741(4) 0.0491(2) 0.5743(3) 0.0378(11) Uani 1 1 d .
C20 C 0.4375(5) -0.0106(2) 0.6336(3) 0.0516(13) Uani 1 1 d .
H20A H 0.5022 0.0122 0.6792 0.077 Uiso 0.50 1 calc PR
H20B H 0.4928 -0.0459 0.6043 0.077 Uiso 0.50 1 calc PR
H20C H 0.3585 -0.0368 0.6559 0.077 Uiso 0.50 1 calc PR
H20D H 0.4001 -0.0592 0.6138 0.077 Uiso 0.50 1 calc PR
H20E H 0.4095 -0.0011 0.6887 0.077 Uiso 0.50 1 calc PR
H20F H 0.5439 -0.0102 0.6370 0.077 Uiso 0.50 1 calc PR
C21 C 0.0947(4) 0.0293(2) 0.3779(3) 0.0392(11) Uani 1 1 d .
C22 C 0.0578(4) 0.0652(3) 0.3034(3) 0.0495(12) Uani 1 1 d .
H22 H 0.1011 0.1116 0.2934 0.059 Uiso 1 1 calc R
C23 C -0.0445(5) 0.0328(3) 0.2421(3) 0.0652(15) Uani 1 1 d .
H23 H -0.0700 0.0572 0.1904 0.078 Uiso 1 1 calc R
C24 C -0.1075(5) -0.0344(4) 0.2573(4) 0.0709(17) Uani 1 1 d .
H24 H -0.1775 -0.0558 0.2161 0.085 Uiso 1 1 calc R
C25 C -0.0700(5) -0.0705(3) 0.3312(4) 0.0630(15) Uani 1 1 d .
H25 H -0.1125 -0.1171 0.3411 0.076 Uiso 1 1 calc R
C26 C 0.0303(4) -0.0383(3) 0.3913(3) 0.0488(12) Uani 1 1 d .
H26 H 0.0556 -0.0631 0.4427 0.059 Uiso 1 1 calc R
C27 C 0.4997(4) 0.1423(2) 0.6623(2) 0.0338(10) Uani 1 1 d .
C28 C 0.4480(4) 0.1824(2) 0.7234(3) 0.0529(13) Uani 1 1 d .
H28 H 0.3472 0.1940 0.7194 0.064 Uiso 1 1 calc R
C29 C 0.5427(5) 0.2062(3) 0.7913(3) 0.0674(15) Uani 1 1 d .
H29 H 0.5064 0.2340 0.8336 0.081 Uiso 1 1 calc R
C30 C 0.6879(5) 0.1900(3) 0.7980(3) 0.0588(14) Uani 1 1 d .
H30 H 0.7523 0.2059 0.8451 0.071 Uiso 1 1 calc R
C31 C 0.7389(5) 0.1508(3) 0.7365(3) 0.0601(14) Uani 1 1 d .
H31 H 0.8400 0.1400 0.7404 0.072 Uiso 1 1 calc R
C32 C 0.6464(5) 0.1268(3) 0.6688(3) 0.0575(14) Uani 1 1 d .
H32 H 0.6836 0.0993 0.6264 0.069 Uiso 1 1 calc R
N1 N 0.4461(3) 0.27439(18) 0.4862(2) 0.0342(8) Uani 1 1 d .
N2 N 0.4013(3) 0.12048(18) 0.59051(19) 0.0346(8) Uani 1 1 d .
O1 O 0.1893(3) 0.26908(16) 0.56837(18) 0.0441(8) Uani 1 1 d .
O2 O 0.2054(3) 0.13849(15) 0.43711(16) 0.0414(7) Uani 1 1 d .
Co1 Co 0.31146(5) 0.20038(3) 0.51972(4) 0.0378(2) Uani 1 1 d .

loop_
_atom_site_aniso_label
_atom_site_aniso_U_11
_atom_site_aniso_U_22
_atom_site_aniso_U_33
_atom_site_aniso_U_23
_atom_site_aniso_U_13
_atom_site_aniso_U_12
C1 0.038(3) 0.043(3) 0.033(3) -0.003(2) -0.004(2) 0.012(2)
C2 0.048(3) 0.031(2) 0.039(3) -0.009(2) 0.004(2) 0.005(2)
C3 0.043(3) 0.035(3) 0.042(3) 0.001(2) 0.001(2) -0.005(2)
C4 0.069(3) 0.040(3) 0.082(4) -0.005(3) 0.026(3) -0.008(3)
C5 0.045(3) 0.053(3) 0.034(3) -0.004(2) -0.003(2) 0.012(3)
C6 0.063(3) 0.056(3) 0.078(4) -0.013(3) 0.026(3) 0.008(3)
C7 0.069(4) 0.077(4) 0.093(5) -0.020(4) 0.032(3) 0.009(3)
C8 0.050(3) 0.093(5) 0.056(4) -0.024(3) 0.001(3) 0.028(3)
C9 0.077(4) 0.065(4) 0.061(4) -0.008(3) 0.008(3) 0.032(3)
C10 0.065(3) 0.055(3) 0.060(4) 0.003(3) 0.014(3) 0.020(3)
C11 0.036(3) 0.029(3) 0.058(3) 0.006(2) 0.009(2) -0.002(2)
C12 0.051(3) 0.052(3) 0.067(4) -0.015(3) 0.019(3) 0.003(2)
C13 0.076(4) 0.057(4) 0.085(4) -0.015(3) 0.040(4) -0.004(3)
C14 0.046(3) 0.044(3) 0.125(6) 0.013(3) 0.038(4) 0.002(3)
C15 0.036(3) 0.084(4) 0.103(5) 0.009(4) 0.009(3) 0.002(3)
C16 0.037(3) 0.081(4) 0.075(4) 0.004(3) 0.007(3) 0.002(3)
C17 0.030(2) 0.042(3) 0.038(3) -0.003(2) 0.017(2) -0.002(2)
C18 0.043(3) 0.034(3) 0.039(3) -0.005(2) 0.005(2) 0.002(2)
C19 0.038(3) 0.035(3) 0.042(3) 0.004(2) 0.013(2) 0.008(2)
C20 0.064(3) 0.037(3) 0.052(3) 0.006(2) 0.002(2) 0.009(2)
C21 0.030(2) 0.050(3) 0.038(3) -0.007(2) 0.007(2) 0.004(2)
C22 0.039(3) 0.062(3) 0.047(3) -0.011(3) 0.007(2) 0.003(2)
C23 0.053(3) 0.096(5) 0.045(3) -0.010(3) 0.002(3) 0.013(3)
C24 0.039(3) 0.098(5) 0.074(5) -0.037(4) 0.002(3) -0.005(3)
C25 0.044(3) 0.072(4) 0.076(4) -0.026(3) 0.018(3) -0.012(3)
C26 0.038(3) 0.058(3) 0.052(3) -0.013(3) 0.009(2) -0.005(2)
C27 0.035(3) 0.033(2) 0.034(3) 0.003(2) 0.005(2) 0.004(2)
C28 0.034(3) 0.067(3) 0.058(3) -0.026(3) 0.003(2) 0.002(2)
C29 0.061(3) 0.076(4) 0.063(4) -0.037(3) 0.004(3) 0.008(3)
C30 0.052(3) 0.064(3) 0.057(4) -0.013(3) -0.007(3) -0.005(3)
C31 0.034(3) 0.095(4) 0.050(3) -0.007(3) -0.002(3) 0.009(3)
C32 0.039(3) 0.088(4) 0.043(3) -0.012(3) 0.000(2) 0.016(3)
N1 0.0250(19) 0.039(2) 0.037(2) -0.0017(16) -0.0018(16) 0.0018(16)
N2 0.0293(19) 0.038(2) 0.035(2) -0.0005(17) 0.0021(16) 0.0042(16)
O1 0.0353(17) 0.0411(19) 0.056(2) 0.0025(15) 0.0079(15) 0.0067(14)
O2 0.0363(16) 0.0388(19) 0.0469(19) 0.0023(15) -0.0024(14) 0.0007(14)
Co1 0.0301(3) 0.0350(4) 0.0475(4) 0.0012(3) 0.0026(3) 0.0027(3)

loop_
_atom_type_symbol
_atom_type_description
_atom_type_scat_dispersion_real
_atom_type_scat_dispersion_imag
_atom_type_scat_source
C C 0.0033 0.0016 'International Tables Vol C Tables 4.2.6.8 and 6.1.1.4'
H H 0.0000 0.0000 'International Tables Vol C Tables 4.2.6.8 and 6.1.1.4'
N N 0.0061 0.0033 'International Tables Vol C Tables 4.2.6.8 and 6.1.1.4'
O O 0.0106 0.0060 'International Tables Vol C Tables 4.2.6.8 and 6.1.1.4'
Co Co 0.3494 0.9721 'International Tables Vol C Tables 4.2.6.8 and 6.1.1.4'

loop_
_geom_angle_atom_site_label_1
_geom_angle_atom_site_label_2
_geom_angle_atom_site_label_3
_geom_angle
O1 C1 C2 124.7(4)
O1 C1 C5 114.1(4)
C2 C1 C5 121.1(4)
C1 C2 C3 128.0(4)
C1 C2 H2 116.0
C3 C2 H2 116.0
N1 C3 C2 123.2(4)
N1 C3 C4 120.2(4)
C2 C3 C4 116.6(4)
C3 C4 H2A 109.5
C3 C4 H2B 109.5
H2A C4 H2B 109.5
C3 C4 H2C 109.5
H2A C4 H2C 109.5
H2B C4 H2C 109.5
C10 C5 C6 117.0(4)
C10 C5 C1 123.4(4)
C6 C5 C1 119.6(4)
C7 C6 C5 121.8(5)
C7 C6 H6 119.1
C5 C6 H6 119.1
C8 C7 C6 120.2(5)
C8 C7 H7 119.9
C6 C7 H7 119.9
C9 C8 C7 119.3(5)
C9 C8 H8 120.4
C7 C8 H8 120.4
C8 C9 C10 120.1(5)
C8 C9 H9 120.0
C10 C9 H9 120.0
C5 C10 C9 121.7(5)
C5 C10 H10 119.1
C9 C10 H10 119.1
C12 C11 C16 119.5(4)
C12 C11 N1 121.3(4)
C16 C11 N1 119.0(4)
C11 C12 C13 118.9(5)
C11 C12 H12 120.5
C13 C12 H12 120.5
C14 C13 C12 120.7(5)
C14 C13 H13 119.7
C12 C13 H13 119.7
C15 C14 C13 120.5(5)
C15 C14 H14 119.8
C13 C14 H14 119.8
C14 C15 C16 120.1(5)
C14 C15 H15 119.9
C16 C15 H15 119.9
C15 C16 C11 120.4(5)
C15 C16 H16 119.8
C11 C16 H16 119.8
O2 C17 C18 124.9(4)
O2 C17 C21 114.6(4)
C18 C17 C21 120.5(4)
C17 C18 C19 129.0(4)
C17 C18 H18 115.5
C19 C18 H18 115.5
N2 C19 C18 122.8(4)
N2 C19 C20 120.8(4)
C18 C19 C20 116.2(4)
C19 C20 H20A 109.5
C19 C20 H20B 109.5
H20A C20 H20B 109.5
C19 C20 H20C 109.5
H20A C20 H20C 109.5
H20B C20 H20C 109.5
C19 C20 H20D 109.5
H20A C20 H20D 141.1
H20B C20 H20D 56.3
H20C C20 H20D 56.3
C19 C20 H20E 109.5
H20A C20 H20E 56.3
H20B C20 H20E 141.1
H20C C20 H20E 56.3
H20D C20 H20E 109.5
C19 C20 H20F 109.5
H20A C20 H20F 56.3
H20B C20 H20F 56.3
H20C C20 H20F 141.1
H20D C20 H20F 109.5
H20E C20 H20F 109.5
C22 C21 C26 119.3(4)
C22 C21 C17 118.8(4)
C26 C21 C17 121.9(4)
C21 C22 C23 119.7(5)
C21 C22 H22 120.2
C23 C22 H22 120.2
C24 C23 C22 119.8(5)
C24 C23 H23 120.1
C22 C23 H23 120.1
C25 C24 C23 120.6(5)
C25 C24 H24 119.7
C23 C24 H24 119.7
C24 C25 C26 119.3(5)
C24 C25 H25 120.3
C26 C25 H25 120.3
C25 C26 C21 121.3(5)
C25 C26 H26 119.4
C21 C26 H26 119.4
C28 C27 C32 119.2(4)
C28 C27 N2 119.3(3)
C32 C27 N2 121.4(4)
C27 C28 C29 119.8(4)
C27 C28 H28 120.1
C29 C28 H28 120.1
C30 C29 C28 120.8(4)
C30 C29 H29 119.6
C28 C29 H29 119.6
C31 C30 C29 119.1(4)
C31 C30 H30 120.4
C29 C30 H30 120.4
C30 C31 C32 120.8(4)
C30 C31 H31 119.6
C32 C31 H31 119.6
C31 C32 C27 120.2(4)
C31 C32 H32 119.9
C27 C32 H32 119.9
C3 N1 C11 119.4(3)
C3 N1 Co1 123.0(3)
C11 N1 Co1 117.6(2)
C19 N2 C27 120.5(3)
C19 N2 Co1 122.6(3)
C27 N2 Co1 116.9(2)
C1 O1 Co1 124.1(3)
C17 O2 Co1 123.2(3)
O2 Co1 O1 112.92(11)
O2 Co1 N1 119.22(13)
O1 Co1 N1 96.30(12)
O2 Co1 N2 97.16(13)
O1 Co1 N2 117.31(12)
N1 Co1 N2 115.35(13)

loop_
_geom_bond_atom_site_label_1
_geom_bond_atom_site_label_2
_geom_bond_distance
C1 O1 1.298(5)
C1 C2 1.379(5)
C1 C5 1.505(6)
C2 C3 1.421(5)
C2 H2 0.9500
C3 N1 1.321(5)
C3 C4 1.514(5)
C4 H2A 0.9800
C4 H2B 0.9800
C4 H2C 0.9800
C5 C10 1.379(6)
C5 C6 1.383(6)
C6 C7 1.379(6)
C6 H6 0.9500
C7 C8 1.373(7)
C7 H7 0.9500
C8 C9 1.369(7)
C8 H8 0.9500
C9 C10 1.386(6)
C9 H9 0.9500
C10 H10 0.9500
C11 C12 1.371(6)
C11 C16 1.389(6)
C11 N1 1.433(5)
C12 C13 1.395(6)
C12 H12 0.9500
C13 C14 1.363(7)
C13 H13 0.9500
C14 C15 1.347(7)
C14 H14 0.9500
C15 C16 1.376(6)
C15 H15 0.9500
C16 H16 0.9500
C17 O2 1.307(5)
C17 C18 1.377(5)
C17 C21 1.498(5)
C18 C19 1.412(5)
C18 H18 0.9500
C19 N2 1.329(5)
C19 C20 1.509(5)
C20 H20A 0.9800
C20 H20B 0.9800
C20 H20C 0.9800
C20 H20D 0.9800
C20 H20E 0.9800
C20 H20F 0.9800
C21 C22 1.376(6)
C21 C26 1.385(6)
C22 C23 1.407(6)
C22 H22 0.9500
C23 C24 1.379(7)
C23 H23 0.9500
C24 C25 1.372(7)
C24 H24 0.9500
C25 C26 1.383(6)
C25 H25 0.9500
C26 H26 0.9500
C27 C28 1.367(5)
C27 C32 1.377(5)
C27 N2 1.437(5)
C28 C29 1.383(6)
C28 H28 0.9500
C29 C30 1.366(6)
C29 H29 0.9500
C30 C31 1.359(6)
C30 H30 0.9500
C31 C32 1.373(6)
C31 H31 0.9500
C32 H32 0.9500
N1 Co1 1.951(3)
N2 Co1 1.958(3)
O1 Co1 1.917(3)
O2 Co1 1.914(3)

loop_
_geom_torsion_atom_site_label_1
_geom_torsion_atom_site_label_2
_geom_torsion_atom_site_label_3
_geom_torsion_atom_site_label_4
_geom_torsion
O1 C1 C2 C3 -1.8(7)
C5 C1 C2 C3 177.5(4)
C1 C2 C3 N1 3.7(7)
C1 C2 C3 C4 -176.7(4)
O1 C1 C5 C10 -174.0(4)
C2 C1 C5 C10 6.6(6)
O1 C1 C5 C6 5.8(6)
C2 C1 C5 C6 -173.6(4)
C10 C5 C6 C7 1.2(7)
C1 C5 C6 C7 -178.6(4)
C5 C6 C7 C8 0.6(8)
C6 C7 C8 C9 -1.8(8)
C7 C8 C9 C10 1.1(8)
C6 C5 C10 C9 -2.0(7)
C1 C5 C10 C9 177.8(4)
C8 C9 C10 C5 0.9(8)
C16 C11 C12 C13 -0.7(7)
N1 C11 C12 C13 -175.2(4)
C11 C12 C13 C14 1.1(7)
C12 C13 C14 C15 -1.1(8)
C13 C14 C15 C16 0.8(8)
C14 C15 C16 C11 -0.4(8)
C12 C11 C16 C15 0.4(7)
N1 C11 C16 C15 174.9(4)
O2 C17 C18 C19 3.4(7)
C21 C17 C18 C19 -175.7(4)
C17 C18 C19 N2 0.6(7)
C17 C18 C19 C20 176.3(4)
O2 C17 C21 C22 23.8(5)
C18 C17 C21 C22 -157.0(4)
O2 C17 C21 C26 -153.6(4)
C18 C17 C21 C26 25.6(5)
C26 C21 C22 C23 0.0(6)
C17 C21 C22 C23 -177.5(4)
C21 C22 C23 C24 0.4(6)
C22 C23 C24 C25 -0.9(7)
C23 C24 C25 C26 1.0(7)
C24 C25 C26 C21 -0.6(7)
C22 C21 C26 C25 0.2(6)
C17 C21 C26 C25 177.6(4)
C32 C27 C28 C29 -0.7(7)
N2 C27 C28 C29 -177.5(4)
C27 C28 C29 C30 0.0(8)
C28 C29 C30 C31 0.8(8)
C29 C30 C31 C32 -0.9(8)
C30 C31 C32 C27 0.2(8)
C28 C27 C32 C31 0.6(7)
N2 C27 C32 C31 177.3(4)
C2 C3 N1 C11 -175.4(4)
C4 C3 N1 C11 5.0(6)
C2 C3 N1 Co1 2.1(6)
C4 C3 N1 Co1 -177.5(3)
C12 C11 N1 C3 -104.9(5)
C16 C11 N1 C3 80.6(5)
C12 C11 N1 Co1 77.5(4)
C16 C11 N1 Co1 -96.9(4)
C18 C19 N2 C27 179.8(3)
C20 C19 N2 C27 4.2(6)
C18 C19 N2 Co1 -0.1(5)
C20 C19 N2 Co1 -175.7(3)
C28 C27 N2 C19 -116.2(4)
C32 C27 N2 C19 67.1(5)
C28 C27 N2 Co1 63.8(4)
C32 C27 N2 Co1 -113.0(4)
C2 C1 O1 Co1 -5.6(6)
C5 C1 O1 Co1 175.0(2)
C18 C17 O2 Co1 -7.0(5)
C21 C17 O2 Co1 172.3(2)
C17 O2 Co1 O1 -117.9(3)
C17 O2 Co1 N1 130.2(3)
C17 O2 Co1 N2 5.8(3)
C1 O1 Co1 O2 -117.0(3)
C1 O1 Co1 N1 8.4(3)
C1 O1 Co1 N2 131.2(3)
C3 N1 Co1 O2 114.1(3)
C11 N1 Co1 O2 -68.4(3)
C3 N1 Co1 O1 -6.6(3)
C11 N1 Co1 O1 170.9(3)
C3 N1 Co1 N2 -130.9(3)
C11 N1 Co1 N2 46.6(3)
C19 N2 Co1 O2 -2.4(3)
C27 N2 Co1 O2 177.7(2)
C19 N2 Co1 O1 118.0(3)
C27 N2 Co1 O1 -61.9(3)
C19 N2 Co1 N1 -129.6(3)
C27 N2 Co1 N1 50.5(3)
